data_7034676
loop_
_publ_author_name
'Guchhait, Tapas'
'Barua, Bhagyasree'
'Biswas, Aritra'
'Basak, Biswanath'
'Mani, Ganesan'

_publ_section_title
;
 Synthesis and structural characterization of silver(i), copper(i)
 coordination polymers and a helicate palladium(ii) complex of
 dipyrrolylmethane-based dipyrazole ligands: the effect of meso
 substituents on structural formation.
;
_journal_issue 19
_journal_name_full 'Dalton transactions (Cambridge, England : 2003)'
_journal_page_first 9091
_journal_page_last 9102
_journal_paper_doi 10.1039/c5dt00430f
_journal_volume 44
_journal_year 2015
_chemical_formula_sum 'C25 H34 N6'
_chemical_formula_weight 418.58
_chemical_name_systematic
;
 ?
;
_space_group_IT_number 2
_symmetry_cell_setting triclinic
_symmetry_space_group_name_Hall '-P 1'
_symmetry_space_group_name_H-M 'P -1'
_atom_sites_solution_hydrogens geom
_atom_sites_solution_primary direct
_atom_sites_solution_secondary difmap
_audit_creation_method SHELXL-97
_audit_update_record
;
2015-01-28 deposited with the CCDC.
2015-04-01 downloaded from the CCDC.
;
_cell_angle_alpha 67.236(5)
_cell_angle_beta 77.689(5)
_cell_angle_gamma 80.129(5)
_cell_formula_units_Z 2
_cell_length_a 9.324(5)
_cell_length_b 11.439(5)
_cell_length_c 12.290(5)
_cell_measurement_reflns_used 13815
_cell_measurement_temperature 293(2)
_cell_measurement_theta_max 25.00
_cell_measurement_theta_min 1.82
_cell_volume 1175.2(9)
_computing_structure_refinement 'SHELXL-97 (Sheldrick, 2008)'
_computing_structure_solution sir92
_diffrn_ambient_temperature 293(2)
_diffrn_measured_fraction_theta_full 0.989
_diffrn_measured_fraction_theta_max 0.989
_diffrn_measurement_device_type 'Bruker CCD APEX 2'
_diffrn_measurement_method hemisphere
_diffrn_radiation_monochromator graphite
_diffrn_radiation_source 'fine-focus sealed tube'
_diffrn_radiation_type MoK\a
_diffrn_radiation_wavelength 0.71073
_diffrn_reflns_av_R_equivalents 0.1198
_diffrn_reflns_av_sigmaI/netI 0.1248
_diffrn_reflns_limit_h_max 11
_diffrn_reflns_limit_h_min -10
_diffrn_reflns_limit_k_max 13
_diffrn_reflns_limit_k_min -13
_diffrn_reflns_limit_l_max 14
_diffrn_reflns_limit_l_min -14
_diffrn_reflns_number 13815
_diffrn_reflns_theta_full 25.00
_diffrn_reflns_theta_max 25.00
_diffrn_reflns_theta_min 1.82
_exptl_absorpt_coefficient_mu 0.073
_exptl_absorpt_correction_T_max 0.9856
_exptl_absorpt_correction_T_min 0.9786
_exptl_absorpt_correction_type multi-scan
_exptl_absorpt_process_details sadabs
_exptl_crystal_colour colorless
_exptl_crystal_density_diffrn 1.183
_exptl_crystal_density_method 'not measured'
_exptl_crystal_description Prism
_exptl_crystal_F_000 452
_exptl_crystal_size_max 0.30
_exptl_crystal_size_mid 0.20
_exptl_crystal_size_min 0.20
_refine_diff_density_max 0.216
_refine_diff_density_min -0.197
_refine_diff_density_rms 0.043
_refine_ls_extinction_method none
_refine_ls_goodness_of_fit_ref 0.981
_refine_ls_hydrogen_treatment mixed
_refine_ls_matrix_type full
_refine_ls_number_parameters 286
_refine_ls_number_reflns 4094
_refine_ls_number_restraints 0
_refine_ls_restrained_S_all 0.981
_refine_ls_R_factor_all 0.1733
_refine_ls_R_factor_gt 0.0650
_refine_ls_shift/su_max 0.000
_refine_ls_shift/su_mean 0.000
_refine_ls_structure_factor_coef Fsqd
_refine_ls_weighting_details 'calc w=1/[\s^2^(Fo^2^)+(0.0728P)^2^+0.0000P] where P=(Fo^2^+2Fc^2^)/3'
_refine_ls_weighting_scheme calc
_refine_ls_wR_factor_gt 0.1367
_refine_ls_wR_factor_ref 0.1785
_reflns_number_gt 1854
_reflns_number_total 4094
_reflns_threshold_expression >2\s(I)
_cod_data_source_file c5dt00430f2.cif
_cod_data_source_block L1
_cod_depositor_comments
;
The following automatic conversions were performed:

'_symmetry_cell_setting' value 'Triclinic' changed to 'triclinic'
according to
/usr/data/users/saulius/crontab/automatic-downloads/rss-feeds/RSC/lib/dictionaries/cif_core.dic
dictionary named 'cif_core.dic' version 2.4.2 from 2011-04-26.

Automatic conversion script
Id: cif_fix_values 3143 2015-03-26 13:38:13Z robertas 

 Adding full bibliography for 7034676--7034681.cif.
;
_cod_original_sg_symbol_H-M P-1
_cod_database_code 7034676

loop_
_symmetry_equiv_pos_as_xyz
'x, y, z'
'-x, -y, -z'

loop_
_atom_site_label
_atom_site_type_symbol
_atom_site_fract_x
_atom_site_fract_y
_atom_site_fract_z
_atom_site_U_iso_or_equiv
_atom_site_adp_type
_atom_site_occupancy
_atom_site_symmetry_multiplicity
_atom_site_calc_flag
_atom_site_refinement_flags
C1 C 0.6818(5) 0.3534(4) 0.4136(4) 0.0877(15) Uani 1 1 d .
H1A H 0.7041 0.3096 0.3584 0.132 Uiso 1 1 calc R
H1B H 0.7710 0.3575 0.4386 0.132 Uiso 1 1 calc R
H1C H 0.6380 0.4382 0.3753 0.132 Uiso 1 1 calc R
C2 C 0.5761(4) 0.2831(4) 0.5206(4) 0.0557(11) Uani 1 1 d .
C3 C 0.5152(5) 0.3128(4) 0.6208(4) 0.0634(12) Uani 1 1 d .
H3 H 0.5304 0.3831 0.6355 0.076 Uiso 1 1 calc R
C4 C 0.4285(5) 0.2187(4) 0.6935(4) 0.0592(11) Uani 1 1 d .
C5 C 0.3350(5) 0.2005(4) 0.8130(4) 0.0899(15) Uani 1 1 d .
H5A H 0.2875 0.1238 0.8401 0.135 Uiso 1 1 calc R
H5B H 0.2616 0.2718 0.8062 0.135 Uiso 1 1 calc R
H5C H 0.3959 0.1942 0.8693 0.135 Uiso 1 1 calc R
C6 C 0.3853(4) 0.0135(3) 0.6793(4) 0.0598(11) Uani 1 1 d .
H6A H 0.3638 -0.0021 0.6125 0.072 Uiso 1 1 calc R
H6B H 0.2939 0.0134 0.7346 0.072 Uiso 1 1 calc R
C7 C 0.4937(4) -0.0923(3) 0.7411(3) 0.0480(10) Uani 1 1 d .
C8 C 0.5404(4) -0.1234(4) 0.8467(4) 0.0609(11) Uani 1 1 d .
H8 H 0.5059 -0.0837 0.9019 0.073 Uiso 1 1 calc R
C9 C 0.6509(4) -0.2267(4) 0.8585(3) 0.0565(11) Uani 1 1 d .
H9 H 0.7017 -0.2669 0.9228 0.068 Uiso 1 1 calc R
C10 C 0.6704(4) -0.2574(3) 0.7595(3) 0.0434(9) Uani 1 1 d .
C11 C 0.7672(4) -0.3613(3) 0.7246(3) 0.0422(9) Uani 1 1 d .
C12 C 0.8784(4) -0.4227(3) 0.8123(3) 0.0541(10) Uani 1 1 d .
H12A H 0.9358 -0.3572 0.8075 0.065 Uiso 1 1 calc R
H12B H 0.8239 -0.4541 0.8929 0.065 Uiso 1 1 calc R
C13 C 0.9850(5) -0.5325(4) 0.7912(4) 0.0722(13) Uani 1 1 d .
H13A H 1.0496 -0.5649 0.8498 0.108 Uiso 1 1 calc R
H13B H 1.0422 -0.5022 0.7127 0.108 Uiso 1 1 calc R
H13C H 0.9299 -0.5992 0.7979 0.108 Uiso 1 1 calc R
C14 C 0.6703(4) -0.4608(3) 0.7295(3) 0.0547(11) Uani 1 1 d .
H14A H 0.6061 -0.4199 0.6699 0.066 Uiso 1 1 calc R
H14B H 0.7340 -0.5276 0.7081 0.066 Uiso 1 1 calc R
C15 C 0.5755(5) -0.5216(4) 0.8507(4) 0.0758(14) Uani 1 1 d .
H15A H 0.5192 -0.5819 0.8462 0.114 Uiso 1 1 calc R
H15B H 0.5097 -0.4566 0.8719 0.114 Uiso 1 1 calc R
H15C H 0.6379 -0.5644 0.9103 0.114 Uiso 1 1 calc R
C16 C 0.8483(4) -0.3080(3) 0.5984(3) 0.0419(9) Uani 1 1 d .
C17 C 0.8484(5) -0.3327(4) 0.4982(3) 0.0600(11) Uani 1 1 d .
H17 H 0.7942 -0.3908 0.4928 0.072 Uiso 1 1 calc R
C18 C 0.9449(5) -0.2548(4) 0.4049(4) 0.0616(11) Uani 1 1 d .
H18 H 0.9652 -0.2525 0.3267 0.074 Uiso 1 1 calc R
C19 C 1.0038(4) -0.1835(3) 0.4468(3) 0.0443(9) Uani 1 1 d .
C20 C 1.1112(4) -0.0871(3) 0.3858(3) 0.0505(10) Uani 1 1 d .
H20A H 1.1145 -0.0416 0.4373 0.061 Uiso 1 1 calc R
H20B H 1.2087 -0.1298 0.3718 0.061 Uiso 1 1 calc R
C21 C 1.1105(4) -0.0058(4) 0.1638(3) 0.0501(10) Uani 1 1 d .
C22 C 1.2230(5) -0.1068(4) 0.1394(4) 0.0772(13) Uani 1 1 d .
H22A H 1.2585 -0.1616 0.2121 0.116 Uiso 1 1 calc R
H22B H 1.3038 -0.0675 0.0810 0.116 Uiso 1 1 calc R
H22C H 1.1788 -0.1559 0.1097 0.116 Uiso 1 1 calc R
C23 C 1.0296(5) 0.0910(4) 0.0898(3) 0.0602(11) Uani 1 1 d .
H23 H 1.0319 0.1096 0.0088 0.072 Uiso 1 1 calc R
C24 C 0.9426(4) 0.1568(3) 0.1589(3) 0.0519(10) Uani 1 1 d .
C25 C 0.8313(5) 0.2709(4) 0.1239(4) 0.0730(13) Uani 1 1 d .
H25A H 0.7892 0.2935 0.1924 0.109 Uiso 1 1 calc R
H25B H 0.7547 0.2510 0.0945 0.109 Uiso 1 1 calc R
H25C H 0.8788 0.3411 0.0625 0.109 Uiso 1 1 calc R
N1 N 0.5303(4) 0.1760(3) 0.5286(3) 0.0520(8) Uani 1 1 d .
N2 N 0.4394(3) 0.1375(3) 0.6358(3) 0.0493(8) Uani 1 1 d .
N3 N 0.5747(3) -0.1730(3) 0.6882(3) 0.0481(9) Uani 1 1 d .
H1N3 H 0.560(4) -0.176(3) 0.623(3) 0.058 Uiso 1 1 d .
N4 N 0.9433(3) -0.2159(3) 0.5649(3) 0.0449(8) Uani 1 1 d .
H1N4 H 0.965(4) -0.185(3) 0.613(3) 0.054 Uiso 1 1 d .
N5 N 1.0722(3) 0.0039(3) 0.2719(3) 0.0465(8) Uani 1 1 d .
N6 N 0.9673(3) 0.1034(3) 0.2725(3) 0.0479(8) Uani 1 1 d .

loop_
_atom_site_aniso_label
_atom_site_aniso_U_11
_atom_site_aniso_U_22
_atom_site_aniso_U_33
_atom_site_aniso_U_23
_atom_site_aniso_U_13
_atom_site_aniso_U_12
C1 0.065(3) 0.081(3) 0.091(4) -0.006(3) -0.012(3) -0.001(3)
C2 0.046(3) 0.054(3) 0.063(3) -0.016(2) -0.017(2) 0.001(2)
C3 0.071(3) 0.053(3) 0.078(3) -0.034(3) -0.021(3) -0.002(2)
C4 0.062(3) 0.060(3) 0.066(3) -0.035(2) -0.016(3) 0.007(2)
C5 0.098(4) 0.098(4) 0.078(4) -0.050(3) -0.001(3) 0.008(3)
C6 0.052(3) 0.053(3) 0.079(3) -0.028(2) -0.013(2) -0.006(2)
C7 0.048(2) 0.044(2) 0.055(3) -0.024(2) -0.006(2) -0.0011(19)
C8 0.067(3) 0.071(3) 0.055(3) -0.039(2) -0.006(2) 0.002(2)
C9 0.063(3) 0.060(3) 0.051(3) -0.027(2) -0.013(2) 0.006(2)
C10 0.048(2) 0.042(2) 0.040(2) -0.0141(18) -0.006(2) -0.0062(18)
C11 0.049(2) 0.039(2) 0.038(2) -0.0145(17) -0.0045(19) -0.0036(18)
C12 0.059(3) 0.046(2) 0.053(2) -0.0145(19) -0.012(2) 0.002(2)
C13 0.076(3) 0.064(3) 0.069(3) -0.021(2) -0.013(3) 0.008(2)
C14 0.058(3) 0.050(2) 0.056(3) -0.018(2) -0.005(2) -0.012(2)
C15 0.088(4) 0.069(3) 0.069(3) -0.022(2) 0.005(3) -0.034(3)
C16 0.045(2) 0.040(2) 0.042(2) -0.0168(18) -0.007(2) -0.0056(18)
C17 0.074(3) 0.065(3) 0.051(3) -0.029(2) -0.003(2) -0.024(2)
C18 0.077(3) 0.069(3) 0.044(3) -0.026(2) 0.002(2) -0.025(2)
C19 0.047(2) 0.046(2) 0.038(2) -0.0141(18) -0.005(2) -0.0042(19)
C20 0.054(3) 0.054(2) 0.041(2) -0.0129(19) -0.017(2) 0.003(2)
C21 0.048(3) 0.061(3) 0.042(2) -0.020(2) 0.001(2) -0.012(2)
C22 0.068(3) 0.094(3) 0.072(3) -0.043(3) 0.002(3) 0.000(3)
C23 0.070(3) 0.076(3) 0.037(2) -0.020(2) -0.006(2) -0.017(2)
C24 0.056(3) 0.054(2) 0.043(2) -0.010(2) -0.014(2) -0.009(2)
C25 0.078(3) 0.061(3) 0.071(3) -0.009(2) -0.028(3) 0.002(2)
N1 0.049(2) 0.056(2) 0.053(2) -0.0223(18) -0.0135(19) 0.0041(17)
N2 0.050(2) 0.048(2) 0.051(2) -0.0207(17) -0.0077(18) -0.0019(16)
N3 0.058(2) 0.0460(18) 0.044(2) -0.0189(17) -0.0096(19) -0.0055(16)
N4 0.054(2) 0.0462(19) 0.037(2) -0.0196(15) -0.0072(17) -0.0033(16)
N5 0.051(2) 0.0514(19) 0.0345(19) -0.0139(15) -0.0040(16) -0.0054(16)
N6 0.052(2) 0.0472(18) 0.044(2) -0.0161(15) -0.0060(16) -0.0042(16)

loop_
_atom_type_symbol
_atom_type_description
_atom_type_scat_dispersion_real
_atom_type_scat_dispersion_imag
_atom_type_scat_source
C C 0.0033 0.0016 'International Tables Vol C Tables 4.2.6.8 and 6.1.1.4'
H H 0.0000 0.0000 'International Tables Vol C Tables 4.2.6.8 and 6.1.1.4'
N N 0.0061 0.0033 'International Tables Vol C Tables 4.2.6.8 and 6.1.1.4'

loop_
_geom_angle_atom_site_label_1
_geom_angle_atom_site_label_2
_geom_angle_atom_site_label_3
_geom_angle
C2 C1 H1A 109.5
C2 C1 H1B 109.5
H1A C1 H1B 109.5
C2 C1 H1C 109.5
H1A C1 H1C 109.5
H1B C1 H1C 109.5
N1 C2 C3 110.8(4)
N1 C2 C1 120.4(4)
C3 C2 C1 128.7(4)
C4 C3 C2 106.5(4)
C4 C3 H3 126.7
C2 C3 H3 126.7
N2 C4 C3 106.1(4)
N2 C4 C5 123.3(4)
C3 C4 C5 130.7(4)
C4 C5 H5A 109.5
C4 C5 H5B 109.5
H5A C5 H5B 109.5
C4 C5 H5C 109.5
H5A C5 H5C 109.5
H5B C5 H5C 109.5
N2 C6 C7 112.6(3)
N2 C6 H6A 109.1
C7 C6 H6A 109.1
N2 C6 H6B 109.1
C7 C6 H6B 109.1
H6A C6 H6B 107.8
C8 C7 N3 106.5(3)
C8 C7 C6 131.3(3)
N3 C7 C6 122.0(3)
C7 C8 C9 108.0(3)
C7 C8 H8 126.0
C9 C8 H8 126.0
C10 C9 C8 108.3(3)
C10 C9 H9 125.8
C8 C9 H9 125.8
C9 C10 N3 105.9(3)
C9 C10 C11 132.3(3)
N3 C10 C11 121.8(3)
C10 C11 C16 110.8(3)
C10 C11 C12 108.1(3)
C16 C11 C12 109.9(3)
C10 C11 C14 109.4(3)
C16 C11 C14 107.6(3)
C12 C11 C14 110.9(3)
C13 C12 C11 115.3(3)
C13 C12 H12A 108.4
C11 C12 H12A 108.4
C13 C12 H12B 108.4
C11 C12 H12B 108.4
H12A C12 H12B 107.5
C12 C13 H13A 109.5
C12 C13 H13B 109.5
H13A C13 H13B 109.5
C12 C13 H13C 109.5
H13A C13 H13C 109.5
H13B C13 H13C 109.5
C15 C14 C11 114.8(3)
C15 C14 H14A 108.6
C11 C14 H14A 108.6
C15 C14 H14B 108.6
C11 C14 H14B 108.6
H14A C14 H14B 107.6
C14 C15 H15A 109.5
C14 C15 H15B 109.5
H15A C15 H15B 109.5
C14 C15 H15C 109.5
H15A C15 H15C 109.5
H15B C15 H15C 109.5
C17 C16 N4 106.2(3)
C17 C16 C11 132.1(3)
N4 C16 C11 121.7(3)
C16 C17 C18 107.7(3)
C16 C17 H17 126.2
C18 C17 H17 126.2
C19 C18 C17 109.1(3)
C19 C18 H18 125.4
C17 C18 H18 125.4
C18 C19 N4 106.1(3)
C18 C19 C20 130.9(4)
N4 C19 C20 123.0(3)
N5 C20 C19 111.8(3)
N5 C20 H20A 109.3
C19 C20 H20A 109.3
N5 C20 H20B 109.3
C19 C20 H20B 109.3
H20A C20 H20B 107.9
N5 C21 C23 106.3(3)
N5 C21 C22 123.0(4)
C23 C21 C22 130.7(4)
C21 C22 H22A 109.5
C21 C22 H22B 109.5
H22A C22 H22B 109.5
C21 C22 H22C 109.5
H22A C22 H22C 109.5
H22B C22 H22C 109.5
C21 C23 C24 106.6(3)
C21 C23 H23 126.7
C24 C23 H23 126.7
N6 C24 C23 110.7(3)
N6 C24 C25 119.7(4)
C23 C24 C25 129.6(4)
C24 C25 H25A 109.5
C24 C25 H25B 109.5
H25A C25 H25B 109.5
C24 C25 H25C 109.5
H25A C25 H25C 109.5
H25B C25 H25C 109.5
C2 N1 N2 104.9(3)
C4 N2 N1 111.7(3)
C4 N2 C6 128.9(4)
N1 N2 C6 118.8(3)
C7 N3 C10 111.2(3)
C7 N3 H1N3 124(2)
C10 N3 H1N3 125(2)
C19 N4 C16 110.9(3)
C19 N4 H1N4 125(2)
C16 N4 H1N4 124(2)
C21 N5 N6 112.5(3)
C21 N5 C20 127.9(3)
N6 N5 C20 118.8(3)
C24 N6 N5 103.9(3)

loop_
_geom_bond_atom_site_label_1
_geom_bond_atom_site_label_2
_geom_bond_distance
C1 C2 1.499(5)
C1 H1A 0.9600
C1 H1B 0.9600
C1 H1C 0.9600
C2 N1 1.326(4)
C2 C3 1.383(5)
C3 C4 1.362(5)
C3 H3 0.9300
C4 N2 1.351(4)
C4 C5 1.497(6)
C5 H5A 0.9600
C5 H5B 0.9600
C5 H5C 0.9600
C6 N2 1.447(4)
C6 C7 1.503(5)
C6 H6A 0.9700
C6 H6B 0.9700
C7 C8 1.354(5)
C7 N3 1.364(4)
C8 C9 1.412(5)
C8 H8 0.9300
C9 C10 1.359(5)
C9 H9 0.9300
C10 N3 1.371(4)
C10 C11 1.507(5)
C11 C16 1.509(5)
C11 C12 1.540(4)
C11 C14 1.546(5)
C12 C13 1.532(5)
C12 H12A 0.9700
C12 H12B 0.9700
C13 H13A 0.9600
C13 H13B 0.9600
C13 H13C 0.9600
C14 C15 1.527(5)
C14 H14A 0.9700
C14 H14B 0.9700
C15 H15A 0.9600
C15 H15B 0.9600
C15 H15C 0.9600
C16 C17 1.366(4)
C16 N4 1.375(4)
C17 C18 1.401(5)
C17 H17 0.9300
C18 C19 1.354(5)
C18 H18 0.9300
C19 N4 1.368(4)
C19 C20 1.483(5)
C20 N5 1.461(4)
C20 H20A 0.9700
C20 H20B 0.9700
C21 N5 1.343(4)
C21 C23 1.360(5)
C21 C22 1.497(5)
C22 H22A 0.9600
C22 H22B 0.9600
C22 H22C 0.9600
C23 C24 1.392(5)
C23 H23 0.9300
C24 N6 1.343(4)
C24 C25 1.503(5)
C25 H25A 0.9600
C25 H25B 0.9600
C25 H25C 0.9600
N1 N2 1.360(4)
N3 H1N3 0.86(3)
N4 H1N4 0.87(3)
N5 N6 1.369(4)

loop_
_geom_hbond_atom_site_label_D
_geom_hbond_atom_site_label_H
_geom_hbond_atom_site_label_A
_geom_hbond_distance_DH
_geom_hbond_distance_HA
_geom_hbond_distance_DA
_geom_hbond_angle_DHA
_geom_hbond_site_symmetry_A
N3 H1N3 N1 0.86(3) 2.20(4) 3.043(4) 167(3) 2_656
N4 H1N4 N6 0.87(3) 2.20(3) 3.068(4) 176(3) 2_756

loop_
_geom_torsion_atom_site_label_1
_geom_torsion_atom_site_label_2
_geom_torsion_atom_site_label_3
_geom_torsion_atom_site_label_4
_geom_torsion
N1 C2 C3 C4 0.2(4)
C1 C2 C3 C4 -178.8(4)
C2 C3 C4 N2 -0.2(4)
C2 C3 C4 C5 -179.5(4)
N2 C6 C7 C8 69.7(6)
N2 C6 C7 N3 -104.8(4)
N3 C7 C8 C9 -0.9(4)
C6 C7 C8 C9 -176.1(4)
C7 C8 C9 C10 0.1(4)
C8 C9 C10 N3 0.8(4)
C8 C9 C10 C11 -177.1(4)
C9 C10 C11 C16 -132.6(4)
N3 C10 C11 C16 49.8(4)
C9 C10 C11 C12 -12.1(5)
N3 C10 C11 C12 170.3(3)
C9 C10 C11 C14 108.9(5)
N3 C10 C11 C14 -68.8(4)
C10 C11 C12 C13 179.1(3)
C16 C11 C12 C13 -59.8(4)
C14 C11 C12 C13 59.1(4)
C10 C11 C14 C15 -57.4(4)
C16 C11 C14 C15 -178.0(3)
C12 C11 C14 C15 61.8(4)
C10 C11 C16 C17 -119.7(4)
C12 C11 C16 C17 120.9(4)
C14 C11 C16 C17 0.0(5)
C10 C11 C16 N4 59.9(4)
C12 C11 C16 N4 -59.6(4)
C14 C11 C16 N4 179.5(3)
N4 C16 C17 C18 0.3(4)
C11 C16 C17 C18 179.9(3)
C16 C17 C18 C19 0.2(5)
C17 C18 C19 N4 -0.6(4)
C17 C18 C19 C20 179.8(3)
C18 C19 C20 N5 47.3(5)
N4 C19 C20 N5 -132.2(3)
N5 C21 C23 C24 -0.2(4)
C22 C21 C23 C24 -179.7(4)
C21 C23 C24 N6 -0.2(5)
C21 C23 C24 C25 -179.3(4)
C3 C2 N1 N2 -0.1(4)
C1 C2 N1 N2 179.0(3)
C3 C4 N2 N1 0.2(4)
C5 C4 N2 N1 179.5(3)
C3 C4 N2 C6 171.2(3)
C5 C4 N2 C6 -9.5(6)
C2 N1 N2 C4 0.0(4)
C2 N1 N2 C6 -172.0(3)
C7 C6 N2 C4 -87.5(5)
C7 C6 N2 N1 82.9(4)
C8 C7 N3 C10 1.4(4)
C6 C7 N3 C10 177.2(3)
C9 C10 N3 C7 -1.4(4)
C11 C10 N3 C7 176.8(3)
C18 C19 N4 C16 0.8(4)
C20 C19 N4 C16 -179.6(3)
C17 C16 N4 C19 -0.6(4)
C11 C16 N4 C19 179.7(3)
C23 C21 N5 N6 0.6(4)
C22 C21 N5 N6 -179.9(3)
C23 C21 N5 C20 170.4(3)
C22 C21 N5 C20 -10.1(6)
C19 C20 N5 C21 -88.0(4)
C19 C20 N5 N6 81.3(4)
C23 C24 N6 N5 0.5(4)
C25 C24 N6 N5 179.7(3)
C21 N5 N6 C24 -0.7(4)
C20 N5 N6 C24 -171.6(3)
